data_1526860
loop_
_publ_author_name
'Tucker, M.G.'
'Dove, M.T.'
'Keen, D.A.'

_publ_section_title
;
 A detailed structural characterization of quartz on heating through the
 alpha - beta transition
;
_journal_name_full 'Mineralogical Magazine (1969-)'
_journal_page_first 489
_journal_page_last 507
_journal_volume 65
_journal_year 2001
_chemical_formula_sum 'O2 Si'
_chemical_name_systematic 'Si O2'
_space_group_IT_number 152
_symmetry_space_group_name_Hall 'P 31 2"'
_symmetry_space_group_name_H-M 'P 31 2 1'
_cell_angle_alpha 90
_cell_angle_beta 90
_cell_angle_gamma 120
_cell_formula_units_Z 3
_cell_length_a 4.9019
_cell_length_b 4.9019
_cell_length_c 5.3988
_cell_volume 112.346
_citation_journal_id_ASTM MNLMBB
_cod_data_source_file Tucker_MNLMBB_2001_1782.cif
_cod_data_source_block O2Si1
_cod_original_cell_volume 112.3458
_cod_original_formula_sum 'O2 Si1'
_cod_database_code 1526860

loop_
_symmetry_equiv_pos_as_xyz
x,y,z
-y,x-y,z+1/3
-x+y,-x,z+2/3
y,x,-z
-x,-x+y,-z+1/3
x-y,-y,-z+2/3

loop_
_atom_site_label
_atom_site_type_symbol
_atom_site_fract_x
_atom_site_fract_y
_atom_site_fract_z
_atom_site_occupancy
_atom_site_U_iso_or_equiv
O1 O-2 0.413 0.2711 0.2172 1 0.0
Si1 Si+4 0.4673 0 0.3333 1 0.0
